data_7227615
loop_
_publ_author_name
'Ding, Bin'
'Wu, Jie'
'Wu, Xiang Xia'
'Huo, Jian Zhong'
'Zhu, Zhao Zhou'
'Liu, Yuan Yuan'
'Shi, Fang Xue'

_publ_section_title
;
 Syntheses, structural diversities and characterization of a series of
 coordination polymers with two isomeric oxadiazol-pyridine ligands
;
_journal_issue 16
_journal_name_full 'RSC Adv.'
_journal_page_first 9704
_journal_paper_doi 10.1039/C6RA28153B
_journal_volume 7
_journal_year 2017
_chemical_formula_sum 'C18 H14.5 Cu N8 O2.5 S2'
_chemical_formula_weight 510.54
_chemical_name_systematic
; 
 ? 
;
_space_group_IT_number 14
_symmetry_cell_setting monoclinic
_symmetry_space_group_name_Hall '-P 2yn'
_symmetry_space_group_name_H-M 'P 1 21/n 1'
_atom_sites_solution_hydrogens geom
_atom_sites_solution_primary direct
_atom_sites_solution_secondary difmap
_audit_creation_method SHELXL-97
_audit_update_record
;
2016-06-20 deposited with the CCDC.
2017-01-29 downloaded from the CCDC.
;
_cell_angle_alpha 90.00
_cell_angle_beta 107.885(2)
_cell_angle_gamma 90.00
_cell_formula_units_Z 2
_cell_length_a 8.9845(5)
_cell_length_b 10.6321(6)
_cell_length_c 11.8557(7)
_cell_measurement_reflns_used 9204
_cell_measurement_temperature 300(2)
_cell_measurement_theta_max 27.510
_cell_measurement_theta_min 3.056
_cell_volume 1077.78(11)
_computing_cell_refinement 'Bruker SMART'
_computing_data_collection 'Bruker SMART'
_computing_data_reduction 'Bruker SAINT'
_computing_molecular_graphics 'Bruker SHELXTL'
_computing_publication_material 'Bruker SHELXTL'
_computing_structure_refinement 'SHELXL-97 (Sheldrick, 1997)'
_computing_structure_solution 'SHELXS-97 (Sheldrick, 1990)'
_diffrn_ambient_temperature 300(2)
_diffrn_measured_fraction_theta_full 0.996
_diffrn_measured_fraction_theta_max 0.996
_diffrn_measurement_device_type 'CCD area detector'
_diffrn_measurement_method 'phi and omega scans'
_diffrn_radiation_monochromator graphite
_diffrn_radiation_source 'fine-focus sealed tube'
_diffrn_radiation_type MoK\a
_diffrn_radiation_wavelength 0.71073
_diffrn_reflns_av_R_equivalents 0.0409
_diffrn_reflns_av_sigmaI/netI 0.0202
_diffrn_reflns_limit_h_max 11
_diffrn_reflns_limit_h_min -11
_diffrn_reflns_limit_k_max 13
_diffrn_reflns_limit_k_min -13
_diffrn_reflns_limit_l_max 14
_diffrn_reflns_limit_l_min -13
_diffrn_reflns_number 17365
_diffrn_reflns_theta_full 26.00
_diffrn_reflns_theta_max 26.00
_diffrn_reflns_theta_min 3.06
_exptl_absorpt_coefficient_mu 1.243
_exptl_absorpt_correction_T_max 0.7891
_exptl_absorpt_correction_T_min 0.7223
_exptl_absorpt_correction_type multi-scan
_exptl_absorpt_process_details SADABS
_exptl_crystal_colour BLUE
_exptl_crystal_density_diffrn 1.573
_exptl_crystal_density_meas ?
_exptl_crystal_density_method 'not measured'
_exptl_crystal_description BLOCK
_exptl_crystal_F_000 519
_exptl_crystal_size_max 0.28
_exptl_crystal_size_mid 0.22
_exptl_crystal_size_min 0.20
_refine_diff_density_max 0.662
_refine_diff_density_min -0.371
_refine_diff_density_rms 0.061
_refine_ls_extinction_coef 0.040(3)
_refine_ls_extinction_expression Fc^*^=kFc[1+0.001xFc^2^\l^3^/sin(2\q)]^-1/4^
_refine_ls_extinction_method SHELXL
_refine_ls_goodness_of_fit_ref 1.045
_refine_ls_hydrogen_treatment constr
_refine_ls_matrix_type full
_refine_ls_number_parameters 153
_refine_ls_number_reflns 2104
_refine_ls_number_restraints 0
_refine_ls_restrained_S_all 1.045
_refine_ls_R_factor_all 0.0445
_refine_ls_R_factor_gt 0.0340
_refine_ls_shift/su_max 0.000
_refine_ls_shift/su_mean 0.000
_refine_ls_structure_factor_coef Fsqd
_refine_ls_weighting_details 'calc w=1/[\s^2^(Fo^2^)+(0.0358P)^2^+1.2928P] where P=(Fo^2^+2Fc^2^)/3'
_refine_ls_weighting_scheme calc
_refine_ls_wR_factor_gt 0.0803
_refine_ls_wR_factor_ref 0.0874
_reflns_number_gt 1772
_reflns_number_total 2104
_reflns_threshold_expression >2sigma(I)
_cod_data_source_file c6ra28153b2.cif
_cod_data_source_block 20160527a
_cod_depositor_comments
;
The following automatic conversions were performed:

'_symmetry_cell_setting' value 'Monoclinic' changed to 'monoclinic'
according to
/usr/data/users/saulius/crontab/automatic-downloads/rss-feeds/RSC/lib/dictionaries/cif_core.dic
dictionary named 'cif_core.dic' version 2.4.2 from 2011-04-26.

'_exptl_absorpt_correction_type' value 'MULTI-SCAN' changed to
'multi-scan' according to
/usr/data/users/saulius/crontab/automatic-downloads/rss-feeds/RSC/lib/dictionaries/cif_core.dic
dictionary named 'cif_core.dic' version 2.4.2 from 2011-04-26.

'_exptl_crystal_density_meas' value 'NONE' was changed to '?' - the
value is perceived as not measured.

Automatic conversion script
Id: cif_fix_values 4268 2015-11-12 08:31:59Z antanas 
;
_cod_original_sg_symbol_H-M P2(1)/n
_cod_original_formula_sum 'C18 H14.50 Cu N8 O2.50 S2'
_cod_database_code 7227615

loop_
_symmetry_equiv_pos_as_xyz
'x, y, z'
'-x+1/2, y+1/2, -z+1/2'
'-x, -y, -z'
'x-1/2, -y-1/2, z-1/2'

loop_
_atom_site_label
_atom_site_type_symbol
_atom_site_fract_x
_atom_site_fract_y
_atom_site_fract_z
_atom_site_U_iso_or_equiv
_atom_site_adp_type
_atom_site_occupancy
_atom_site_symmetry_multiplicity
_atom_site_calc_flag
_atom_site_refinement_flags
Cu1 Cu 0.0000 0.5000 0.5000 0.02624(17) Uani 1 2 d S
S1 S 0.47544(10) 0.51897(11) 0.77904(11) 0.0745(3) Uani 1 1 d .
O1 O 0.21620(19) 0.28987(16) 0.14837(14) 0.0286(4) Uani 1 1 d .
N1 N 0.1297(2) 0.34899(19) 0.47512(17) 0.0262(4) Uani 1 1 d .
N2 N 0.3658(3) 0.1258(2) 0.21842(18) 0.0311(5) Uani 1 1 d .
N3 N 0.3620(3) 0.1468(2) 0.10056(18) 0.0317(5) Uani 1 1 d .
N4 N 0.1603(3) 0.5322(2) 0.65364(19) 0.0329(5) Uani 1 1 d .
C1 C 0.1572(3) 0.3304(2) 0.3717(2) 0.0252(5) Uani 1 1 d .
H1 H 0.1132 0.3854 0.3093 0.030 Uiso 1 1 calc R
C2 C 0.1933(3) 0.2686(2) 0.5642(2) 0.0305(5) Uani 1 1 d .
H2 H 0.1737 0.2806 0.6360 0.037 Uiso 1 1 calc R
C3 C 0.2860(3) 0.1695(2) 0.5537(2) 0.0356(6) Uani 1 1 d .
H3 H 0.3294 0.1163 0.6177 0.043 Uiso 1 1 calc R
C4 C 0.3137(3) 0.1499(2) 0.4474(2) 0.0335(6) Uani 1 1 d .
H4 H 0.3750 0.0826 0.4380 0.040 Uiso 1 1 calc R
C5 C 0.2489(3) 0.2319(2) 0.3541(2) 0.0250(5) Uani 1 1 d .
C6 C 0.2792(3) 0.2117(2) 0.2416(2) 0.0257(5) Uani 1 1 d .
C7 C 0.2754(3) 0.2434(2) 0.0640(2) 0.0295(5) Uani 1 1 d .
C8 C 0.2393(4) 0.3096(3) -0.0513(2) 0.0466(7) Uani 1 1 d .
H8A H 0.2961 0.2711 -0.0988 0.070 Uiso 1 1 calc R
H8B H 0.2692 0.3963 -0.0380 0.070 Uiso 1 1 calc R
H8C H 0.1291 0.3042 -0.0918 0.070 Uiso 1 1 calc R
C9 C 0.2926(3) 0.5267(2) 0.7051(2) 0.0315(6) Uani 1 1 d .
O2 O 0.009(3) 0.0485(19) 0.008(3) 0.142(8) Uani 0.25 1 d P

loop_
_atom_site_aniso_label
_atom_site_aniso_U_11
_atom_site_aniso_U_22
_atom_site_aniso_U_33
_atom_site_aniso_U_23
_atom_site_aniso_U_13
_atom_site_aniso_U_12
Cu1 0.0253(2) 0.0339(3) 0.0208(2) -0.00707(17) 0.00889(16) 0.00441(17)
S1 0.0330(4) 0.0826(7) 0.0894(8) -0.0136(6) -0.0085(5) 0.0066(4)
O1 0.0325(9) 0.0308(9) 0.0260(9) -0.0014(7) 0.0140(7) 0.0066(7)
N1 0.0279(10) 0.0298(11) 0.0251(10) -0.0024(8) 0.0141(8) 0.0011(8)
N2 0.0411(12) 0.0312(11) 0.0275(11) 0.0001(9) 0.0201(9) 0.0068(9)
N3 0.0398(12) 0.0328(11) 0.0282(11) -0.0003(9) 0.0189(9) 0.0066(9)
N4 0.0328(12) 0.0393(12) 0.0277(11) -0.0057(9) 0.0109(9) 0.0003(9)
C1 0.0273(12) 0.0263(12) 0.0242(12) 0.0003(9) 0.0109(10) -0.0003(9)
C2 0.0377(13) 0.0342(13) 0.0244(12) 0.0006(10) 0.0168(10) 0.0004(11)
C3 0.0461(16) 0.0347(14) 0.0297(13) 0.0069(11) 0.0172(12) 0.0053(12)
C4 0.0408(14) 0.0285(13) 0.0377(14) 0.0036(11) 0.0214(12) 0.0087(11)
C5 0.0283(12) 0.0269(12) 0.0241(12) -0.0027(9) 0.0143(10) -0.0027(9)
C6 0.0282(12) 0.0251(11) 0.0273(12) -0.0013(9) 0.0135(10) 0.0011(9)
C7 0.0329(13) 0.0314(13) 0.0279(12) -0.0046(10) 0.0146(10) 0.0021(10)
C8 0.068(2) 0.0454(17) 0.0314(15) 0.0063(12) 0.0223(14) 0.0197(15)
C9 0.0368(15) 0.0287(13) 0.0298(13) -0.0052(10) 0.0116(11) 0.0005(10)
O2 0.135(14) 0.15(2) 0.154(16) 0.00(2) 0.069(13) -0.024(19)

loop_
_atom_type_symbol
_atom_type_description
_atom_type_scat_dispersion_real
_atom_type_scat_dispersion_imag
_atom_type_scat_source
C C 0.0033 0.0016 'International Tables Vol C Tables 4.2.6.8 and 6.1.1.4'
H H 0.0000 0.0000 'International Tables Vol C Tables 4.2.6.8 and 6.1.1.4'
N N 0.0061 0.0033 'International Tables Vol C Tables 4.2.6.8 and 6.1.1.4'
O O 0.0106 0.0060 'International Tables Vol C Tables 4.2.6.8 and 6.1.1.4'
S S 0.1246 0.1234 'International Tables Vol C Tables 4.2.6.8 and 6.1.1.4'
Cu Cu 0.3201 1.2651 'International Tables Vol C Tables 4.2.6.8 and 6.1.1.4'

loop_
_geom_angle_atom_site_label_1
_geom_angle_atom_site_label_2
_geom_angle_atom_site_label_3
_geom_angle
_geom_angle_site_symmetry_1
_geom_angle_site_symmetry_3
N4 Cu1 N4 180.0 . 3_566
N4 Cu1 N1 88.99(8) . .
N4 Cu1 N1 91.01(8) 3_566 .
N4 Cu1 N1 91.01(8) . 3_566
N4 Cu1 N1 88.99(8) 3_566 3_566
N1 Cu1 N1 180.0 . 3_566
C6 O1 C7 102.50(18) . .
C1 N1 C2 118.3(2) . .
C1 N1 Cu1 121.25(16) . .
C2 N1 Cu1 120.46(15) . .
C6 N2 N3 105.6(2) . .
C7 N3 N2 106.92(19) . .
C9 N4 Cu1 144.8(2) . .
N1 C1 C5 122.3(2) . .
N1 C1 H1 118.8 . .
C5 C1 H1 118.8 . .
N1 C2 C3 122.8(2) . .
N1 C2 H2 118.6 . .
C3 C2 H2 118.6 . .
C2 C3 C4 119.0(2) . .
C2 C3 H3 120.5 . .
C4 C3 H3 120.5 . .
C3 C4 C5 119.1(2) . .
C3 C4 H4 120.5 . .
C5 C4 H4 120.5 . .
C1 C5 C4 118.6(2) . .
C1 C5 C6 122.4(2) . .
C4 C5 C6 119.1(2) . .
N2 C6 O1 112.9(2) . .
N2 C6 C5 126.7(2) . .
O1 C6 C5 120.4(2) . .
N3 C7 O1 112.1(2) . .
N3 C7 C8 129.1(2) . .
O1 C7 C8 118.8(2) . .
C7 C8 H8A 109.5 . .
C7 C8 H8B 109.5 . .
H8A C8 H8B 109.5 . .
C7 C8 H8C 109.5 . .
H8A C8 H8C 109.5 . .
H8B C8 H8C 109.5 . .
N4 C9 S1 178.9(2) . .

loop_
_geom_bond_atom_site_label_1
_geom_bond_atom_site_label_2
_geom_bond_distance
_geom_bond_site_symmetry_2
Cu1 N4 1.974(2) .
Cu1 N4 1.974(2) 3_566
Cu1 N1 2.0578(19) .
Cu1 N1 2.0578(19) 3_566
S1 C9 1.609(3) .
O1 C6 1.360(3) .
O1 C7 1.362(3) .
N1 C1 1.338(3) .
N1 C2 1.342(3) .
N2 C6 1.283(3) .
N2 N3 1.405(3) .
N3 C7 1.281(3) .
N4 C9 1.159(3) .
C1 C5 1.387(3) .
C1 H1 0.9300 .
C2 C3 1.373(4) .
C2 H2 0.9300 .
C3 C4 1.374(4) .
C3 H3 0.9300 .
C4 C5 1.388(3) .
C4 H4 0.9300 .
C5 C6 1.457(3) .
C7 C8 1.482(4) .
C8 H8A 0.9600 .
C8 H8B 0.9600 .
C8 H8C 0.9600 .
O2 O2 1.05(4) 3

loop_
_geom_torsion_atom_site_label_1
_geom_torsion_atom_site_label_2
_geom_torsion_atom_site_label_3
_geom_torsion_atom_site_label_4
_geom_torsion
_geom_torsion_site_symmetry_1
N4 Cu1 N1 C1 -133.91(19) .
N4 Cu1 N1 C1 46.09(19) 3_566
N1 Cu1 N1 C1 -57(100) 3_566
N4 Cu1 N1 C2 43.96(19) .
N4 Cu1 N1 C2 -136.04(19) 3_566
N1 Cu1 N1 C2 121(100) 3_566
C6 N2 N3 C7 0.6(3) .
N4 Cu1 N4 C9 -136(89) 3_566
N1 Cu1 N4 C9 33.0(4) .
N1 Cu1 N4 C9 -147.0(4) 3_566
C2 N1 C1 C5 -0.3(3) .
Cu1 N1 C1 C5 177.62(17) .
C1 N1 C2 C3 0.7(4) .
Cu1 N1 C2 C3 -177.3(2) .
N1 C2 C3 C4 -1.0(4) .
C2 C3 C4 C5 0.9(4) .
N1 C1 C5 C4 0.2(4) .
N1 C1 C5 C6 -179.9(2) .
C3 C4 C5 C1 -0.5(4) .
C3 C4 C5 C6 179.6(2) .
N3 N2 C6 O1 0.0(3) .
N3 N2 C6 C5 -178.3(2) .
C7 O1 C6 N2 -0.6(3) .
C7 O1 C6 C5 177.8(2) .
C1 C5 C6 N2 177.8(2) .
C4 C5 C6 N2 -2.3(4) .
C1 C5 C6 O1 -0.4(3) .
C4 C5 C6 O1 179.5(2) .
N2 N3 C7 O1 -1.1(3) .
N2 N3 C7 C8 176.4(3) .
C6 O1 C7 N3 1.1(3) .
C6 O1 C7 C8 -176.7(2) .
Cu1 N4 C9 S1 -156(12) .
